data_9007470
loop_
_publ_author_name
'Steinfink, H.'

_publ_section_title
;
 The crystal structure of the zeolite, phillipsite
;
_journal_name_full 'Acta Crystallographica'
_journal_page_first 644
_journal_page_last 651
_journal_paper_doi 10.1107/S0365110X62001802
_journal_volume 15
_journal_year 1962
_chemical_compound_source 'pelagic sediments of the Pacific Ocean'
_chemical_formula_sum 'Al2.48 H20 K0.5 Na2 O21 Si5.52'
_chemical_name_mineral Phillipsite-Na
_space_group_IT_number 40
_symmetry_space_group_name_Hall 'B -2b 2'
_symmetry_space_group_name_H-M 'B 2 m b'
_cell_angle_alpha 90
_cell_angle_beta 90
_cell_angle_gamma 90
_cell_formula_units_Z 4
_cell_length_a 9.965
_cell_length_b 14.252
_cell_length_c 14.252
_cell_volume 2024.086
_database_code_amcsd 0009270
_exptl_crystal_density_diffrn 2.112
_cod_original_formula_sum 'Na2 K.5 (Al2.48 Si5.52) O21 H20'
_cod_database_code 9007470

loop_
_space_group_symop_operation_xyz
x,y,z
1/2+x,y,1/2+z
x,1/2+y,-z
1/2+x,1/2+y,1/2-z
x,1/2-y,z
1/2+x,1/2-y,1/2+z
x,-y,-z
1/2+x,-y,1/2-z

loop_
_atom_site_label
_atom_site_fract_x
_atom_site_fract_y
_atom_site_fract_z
_atom_site_occupancy
_atom_site_U_iso_or_equiv
_atom_site_type_symbol
_atom_site_attached_hydrogens
Na1 0.00540 0.25000 0.86000 0.50000 0.04433 Na 0
Na2 0.38710 0.12420 -0.00010 0.75000 0.06966 Na 0
K1 0.00540 0.25000 0.86000 0.50000 0.04433 K 0
Al1 0.15170 0.01650 0.89200 0.31000 0.02533 Al 0
Si1 0.15170 0.01650 0.89200 0.69000 0.02533 Si 0
Al2 0.83400 0.01700 0.89030 0.31000 0.02533 Al 0
Si2 0.83400 0.01700 0.89030 0.69000 0.02533 Si 0
Al3 0.33560 0.86100 0.23760 0.31000 0.02660 Al 0
Si3 0.33560 0.86100 0.23760 0.69000 0.02660 Si 0
Al4 0.64770 0.85970 0.23660 0.31000 0.02533 Al 0
Si4 0.64770 0.85970 0.23660 0.69000 0.02533 Si 0
O1 0.81590 0.08540 0.15990 1.00000 0.03546 O 0
O2 0.76590 0.10270 0.84350 1.00000 0.04559 O 0
O3 0.25190 0.10120 0.85140 1.00000 0.04053 O 0
O4 0.18150 0.07730 0.17170 1.00000 0.03040 O 0
O5 0.99960 0.04690 0.88720 1.00000 0.03420 O 0
O6 0.50350 0.87510 0.20290 1.00000 0.03800 O 0
O7 0.19450 0.00000 0.00000 1.00000 0.02533 O 0
O8 0.78600 0.00000 0.00000 1.00000 0.03800 O 0
O9 0.31870 0.25000 0.73850 1.00000 0.04053 O 0
O10 0.69720 0.25000 0.74910 1.00000 0.05446 O 0
Wat1 0.53560 0.25000 0.98480 1.00000 0.08359 O 2
Wat2 0.62020 0.13770 0.03790 0.50000 0.06586 O 2
Wat3 0.50300 0.12670 0.15720 0.50000 0.08359 O 2
Wat4 0.38710 0.12420 -0.00010 0.25000 0.06966 O 2
Wat5 0.20000 0.25000 0.02610 0.50000 0.02406 O 2
Wat6 0.82050 0.25000 0.02630 0.50000 0.04306 O 2
Wat7 0.53680 0.25000 0.81070 0.50000 0.08359 O 2

loop_
_cod_changelog_entry_id
_cod_changelog_entry_author
_cod_changelog_entry_date
_cod_changelog_entry_text
1
;cod-tools version 3.8.0
Id: cif_guess_AMCSD_atom_types 9581 2023-05-17 12:35:41Z saulius
;
2023-05-18T11:39:44+03:00
;Derived atom types and hydrogen counts
from atom names that follow the AMCSD naming convention
(Wat == water, O-H == hydroxyl).
;

loop_
_cod_related_entry_id
_cod_related_entry_database
_cod_related_entry_code
1 AMCSD 0009270
